data_7151521
loop_
_publ_author_name
'Heaney, Frances'
'Fenlon, Julie'
'O'Mahony, Colm'
'McArdle, Patrick'
'Cunningham, Desmond'

_publ_section_title
;
 Alpha-oximono-esters as precursors to heterocycles--generation of
 oxazinone N-oxides and cycloaddition to alkene dipolarophiles.
;
_journal_issue 23
_journal_name_full 'Organic &amp; biomolecular chemistry'
_journal_page_first 4302
_journal_page_last 4316
_journal_paper_doi 10.1039/b307077h
_journal_volume 1
_journal_year 2003
_chemical_formula_sum 'C17 H20 N O5 S'
_chemical_formula_weight 350.40
_chemical_name_systematic
;
?
;
_space_group_IT_number 14
_symmetry_cell_setting monoclinic
_symmetry_space_group_name_Hall '-P 2ybc'
_symmetry_space_group_name_H-M 'P 1 21/c 1'
_atom_sites_solution_hydrogens geom
_atom_sites_solution_primary direct
_atom_sites_solution_secondary difmap
_audit_creation_method SHELXL-97
_cell_angle_alpha 90.00
_cell_angle_beta 90.77(2)
_cell_angle_gamma 90.00
_cell_formula_units_Z 4
_cell_length_a 9.286(2)
_cell_length_b 18.246(2)
_cell_length_c 10.204(2)
_cell_measurement_reflns_used 25
_cell_measurement_temperature 293(2)
_cell_measurement_theta_max 18
_cell_measurement_theta_min 12
_cell_volume 1728.7(5)
_computing_cell_refinement 'Nonius CAD4 software'
_computing_data_collection 'Nonius CAD4 software'
_computing_data_reduction 'XCAD (P.McArdle, 2000)'
_computing_molecular_graphics 'ORTEX (P.McArdle, 1995)'
_computing_publication_material 'SHELXL-97/2 (Sheldrick,1997)'
_computing_structure_refinement 'SHELXL-97 (Sheldrick, 1997)'
_computing_structure_solution 'SHELXS-97 (Sheldrick, 1990)'
_diffrn_ambient_temperature 293(2)
_diffrn_measured_fraction_theta_full 1.000
_diffrn_measured_fraction_theta_max 1.000
_diffrn_measurement_device_type '4-circle diffractometer'
_diffrn_measurement_method 'scintillation counter'
_diffrn_radiation_monochromator graphite
_diffrn_radiation_source 'fine-focus sealed tube'
_diffrn_radiation_type MoK\a
_diffrn_radiation_wavelength 0.71069
_diffrn_reflns_av_R_equivalents 0.0531
_diffrn_reflns_av_sigmaI/netI 0.0368
_diffrn_reflns_limit_h_max 12
_diffrn_reflns_limit_h_min 0
_diffrn_reflns_limit_k_max 24
_diffrn_reflns_limit_k_min -10
_diffrn_reflns_limit_l_max 13
_diffrn_reflns_limit_l_min -13
_diffrn_reflns_number 4975
_diffrn_reflns_theta_full 27.97
_diffrn_reflns_theta_max 27.97
_diffrn_reflns_theta_min 2.19
_exptl_absorpt_coefficient_mu 0.213
_exptl_absorpt_correction_type none
_exptl_crystal_colour Colourless
_exptl_crystal_density_diffrn 1.346
_exptl_crystal_density_method 'not measured'
_exptl_crystal_description Parallelepiped
_exptl_crystal_F_000 740
_exptl_crystal_size_max 0.39
_exptl_crystal_size_mid 0.35
_exptl_crystal_size_min 0.22
_refine_diff_density_max 0.680
_refine_diff_density_min -0.878
_refine_diff_density_rms 0.104
_refine_ls_extinction_method none
_refine_ls_goodness_of_fit_ref 1.035
_refine_ls_hydrogen_treatment constr
_refine_ls_matrix_type full
_refine_ls_number_parameters 219
_refine_ls_number_reflns 4154
_refine_ls_number_restraints 0
_refine_ls_restrained_S_all 1.035
_refine_ls_R_factor_all 0.0856
_refine_ls_R_factor_gt 0.0696
_refine_ls_shift/su_max 0.000
_refine_ls_shift/su_mean 0.000
_refine_ls_structure_factor_coef Fsqd
_refine_ls_weighting_details 'calc w=1/[\s^2^(Fo^2^)+(0.1501P)^2^+0.0000P] where P=(Fo^2^+2Fc^2^)/3'
_refine_ls_weighting_scheme calc
_refine_ls_wR_factor_gt 0.1830
_refine_ls_wR_factor_ref 0.1956
_reflns_number_gt 3062
_reflns_number_total 4154
_reflns_threshold_expression >2sigma(I)
_cod_data_source_file b307077h.txt
_cod_data_source_block fh1
_cod_depositor_comments
;
The following automatic conversions were performed:
'_symmetry_cell_setting' value 'Monoclinic' changed to 'monoclinic'
according to '/home/saulius/struct/CIF-dictionaries/cif_core.dic'
dictionary named 'cif_core.dic' version 2.4.1 from
2010-06-29.

'_exptl_absorpt_correction_type' value 'None' changed to
'none' according to '/home/saulius/struct/CIF-dictionaries/cif_core.dic'
dictionary named 'cif_core.dic' version 2.4.1 from 2010-06-29.

Automatic conversion script
Id: cif_fix_enum 1527 2010-12-29 10:47:43Z saulius 
;
_cod_original_sg_symbol_H-M P21/c
_cod_database_code 7151521

loop_
_symmetry_equiv_pos_as_xyz
'x, y, z'
'-x, y+1/2, -z+1/2'
'-x, -y, -z'
'x, -y-1/2, z-1/2'

loop_
_atom_site_label
_atom_site_type_symbol
_atom_site_fract_x
_atom_site_fract_y
_atom_site_fract_z
_atom_site_U_iso_or_equiv
_atom_site_adp_type
_atom_site_occupancy
_atom_site_symmetry_multiplicity
_atom_site_calc_flag
_atom_site_refinement_flags
_atom_site_disorder_assembly
_atom_site_disorder_group
S1 S 0.68186(5) 0.70531(3) 0.16744(5) 0.0455(2) Uani 1 1 d . . .
N1 N 1.04802(17) 0.77832(10) 0.11034(15) 0.0426(4) Uani 1 1 d . . .
O1 O 0.92612(14) 0.74091(7) 0.04720(12) 0.0416(3) Uani 1 1 d . . .
O2 O 1.1647(2) 0.85356(13) 0.32693(19) 0.0816(6) Uani 1 1 d . . .
O3 O 0.7571(2) 0.67704(11) 0.28143(14) 0.0644(5) Uani 1 1 d . . .
O4 O 0.54528(18) 0.74035(11) 0.1846(2) 0.0747(6) Uani 1 1 d . . .
O5 O 1.0403(3) 0.95216(13) 0.2783(3) 0.1010(8) Uani 1 1 d . . .
C2A C 0.9872(2) 0.85066(11) 0.1423(2) 0.0478(5) Uani 1 1 d . . .
C1 C 0.7945(2) 0.77259(10) 0.08883(18) 0.0397(4) Uani 1 1 d . . .
H1 H 0.7430 0.7928 0.0126 0.052 Uiso 1 1 calc R . .
C2 C 0.8317(2) 0.83441(11) 0.1834(2) 0.0479(5) Uani 1 1 d . . .
H2A H 0.8271 0.8185 0.2739 0.062 Uiso 1 1 calc R . .
H2B H 0.7693 0.8765 0.1703 0.062 Uiso 1 1 calc R . .
C3 C 1.0669(3) 0.88962(16) 0.2543(3) 0.0671(7) Uani 1 1 d . . .
C4 C 1.2088(3) 0.7813(2) 0.2929(3) 0.0741(8) Uani 1 1 d . . .
H4A H 1.2411 0.7561 0.3717 0.096 Uiso 1 1 calc R . .
H4B H 1.2899 0.7844 0.2343 0.096 Uiso 1 1 calc R . .
C5 C 1.0912(2) 0.73699(13) 0.2280(2) 0.0500(5) Uani 1 1 d . . .
H5 H 1.0094 0.7314 0.2869 0.065 Uiso 1 1 calc R . .
C6 C 0.6629(2) 0.63447(10) 0.05272(18) 0.0411(4) Uani 1 1 d . . .
C7 C 0.5543(2) 0.63898(13) -0.0409(2) 0.0534(5) Uani 1 1 d . . .
H7 H 0.4925 0.6791 -0.0431 0.069 Uiso 1 1 calc R . .
C8 C 0.5391(3) 0.58333(14) -0.1304(2) 0.0639(6) Uani 1 1 d . . .
H8 H 0.4663 0.5856 -0.1938 0.083 Uiso 1 1 calc R . .
C9 C 0.6306(3) 0.52434(14) -0.1271(2) 0.0653(7) Uani 1 1 d . . .
H9 H 0.6197 0.4870 -0.1885 0.085 Uiso 1 1 calc R . .
C10 C 0.7378(3) 0.51997(14) -0.0341(3) 0.0664(6) Uani 1 1 d . . .
H10 H 0.7990 0.4796 -0.0325 0.086 Uiso 1 1 calc R . .
C11 C 0.7557(2) 0.57517(12) 0.0575(2) 0.0540(5) Uani 1 1 d . . .
H11 H 0.8284 0.5725 0.1209 0.070 Uiso 1 1 calc R . .
C12 C 0.9888(3) 0.89881(14) 0.0209(3) 0.0653(6) Uani 1 1 d . . .
H12A H 0.9500 0.9461 0.0416 0.085 Uiso 1 1 calc R . .
H12B H 0.9313 0.8765 -0.0470 0.085 Uiso 1 1 calc R . .
H12C H 1.0859 0.9042 -0.0085 0.085 Uiso 1 1 calc R . .
C13 C 1.1481(3) 0.66236(17) 0.1875(3) 0.0721(7) Uani 1 1 d . . .
H13A H 1.1878 0.6377 0.2628 0.094 Uiso 1 1 calc R . .
H13B H 1.2217 0.6686 0.1232 0.094 Uiso 1 1 calc R . .
H13C H 1.0709 0.6337 0.1508 0.094 Uiso 1 1 calc R . .
C14 C 0.4696(5) 0.0669(3) 0.0498(3) 0.0995(13) Uani 1 1 d . . .
H14 H 0.4488 0.1130 0.0834 0.129 Uiso 1 1 calc R . .
C15 C 0.3831(4) 0.0108(3) 0.0768(3) 0.1029(14) Uani 1 1 d . . .
H15 H 0.3037 0.0183 0.1297 0.134 Uiso 1 1 calc R . .
C16 C 0.4092(4) -0.0579(3) 0.0280(3) 0.0994(11) Uani 1 1 d . . .
H16 H 0.3485 -0.0970 0.0460 0.129 Uiso 1 1 calc R . .

loop_
_atom_site_aniso_label
_atom_site_aniso_U_11
_atom_site_aniso_U_22
_atom_site_aniso_U_33
_atom_site_aniso_U_23
_atom_site_aniso_U_13
_atom_site_aniso_U_12
S1 0.0463(3) 0.0528(3) 0.0375(3) -0.00675(18) 0.00487(19) -0.0117(2)
N1 0.0412(8) 0.0490(9) 0.0377(8) -0.0045(6) 0.0033(6) -0.0054(7)
O1 0.0442(7) 0.0445(7) 0.0362(6) -0.0091(5) 0.0031(5) -0.0044(5)
O2 0.0748(12) 0.1056(16) 0.0639(11) -0.0242(11) -0.0166(9) -0.0212(11)
O3 0.0834(12) 0.0762(11) 0.0335(7) 0.0058(7) -0.0068(7) -0.0271(9)
O4 0.0506(9) 0.0813(13) 0.0927(14) -0.0331(11) 0.0220(9) -0.0112(9)
O5 0.1015(16) 0.0781(15) 0.1232(19) -0.0547(14) -0.0021(13) -0.0254(12)
C2A 0.0484(10) 0.0440(10) 0.0511(11) -0.0096(8) 0.0019(8) -0.0087(8)
C1 0.0401(9) 0.0412(9) 0.0377(9) -0.0027(7) 0.0003(7) -0.0038(7)
C2 0.0456(10) 0.0415(10) 0.0566(12) -0.0133(8) 0.0055(8) -0.0018(8)
C3 0.0585(13) 0.0745(17) 0.0684(15) -0.0264(13) 0.0073(11) -0.0231(12)
C4 0.0570(14) 0.104(2) 0.0607(15) -0.0041(14) -0.0128(12) -0.0041(14)
C5 0.0424(10) 0.0674(14) 0.0402(10) 0.0030(9) 0.0017(8) -0.0006(9)
C6 0.0443(9) 0.0426(9) 0.0362(9) 0.0007(7) -0.0017(7) -0.0081(7)
C7 0.0534(12) 0.0542(12) 0.0524(12) 0.0030(9) -0.0131(9) -0.0039(9)
C8 0.0754(15) 0.0662(14) 0.0494(12) -0.0034(10) -0.0200(11) -0.0157(12)
C9 0.0911(18) 0.0526(13) 0.0522(12) -0.0116(10) 0.0008(12) -0.0187(12)
C10 0.0796(16) 0.0464(12) 0.0731(16) -0.0053(11) -0.0014(13) 0.0024(11)
C11 0.0591(12) 0.0487(11) 0.0539(12) 0.0036(9) -0.0114(9) 0.0009(9)
C12 0.0773(16) 0.0483(12) 0.0704(15) 0.0063(10) 0.0031(12) -0.0129(11)
C13 0.0678(15) 0.0781(18) 0.0705(16) 0.0128(13) 0.0044(13) 0.0220(13)
C14 0.117(3) 0.119(3) 0.0620(18) -0.0113(18) -0.0075(18) 0.060(3)
C15 0.081(2) 0.169(4) 0.0588(17) 0.007(2) 0.0119(15) 0.052(3)
C16 0.097(2) 0.131(3) 0.0699(19) 0.012(2) -0.0076(17) 0.019(2)

loop_
_atom_type_symbol
_atom_type_description
_atom_type_scat_dispersion_real
_atom_type_scat_dispersion_imag
_atom_type_scat_source
C C 0.0033 0.0016 'International Tables Vol C Tables 4.2.6.8 and 6.1.1.4'
H H 0.0000 0.0000 'International Tables Vol C Tables 4.2.6.8 and 6.1.1.4'
N N 0.0061 0.0033 'International Tables Vol C Tables 4.2.6.8 and 6.1.1.4'
O O 0.0106 0.0060 'International Tables Vol C Tables 4.2.6.8 and 6.1.1.4'
S S 0.1246 0.1234 'International Tables Vol C Tables 4.2.6.8 and 6.1.1.4'

loop_
_geom_angle_atom_site_label_1
_geom_angle_atom_site_label_2
_geom_angle_atom_site_label_3
_geom_angle
_geom_angle_site_symmetry_1
_geom_angle_site_symmetry_3
_geom_angle_publ_flag
O4 S1 O3 118.71(12) . . ?
O4 S1 C6 109.26(10) . . ?
O3 S1 C6 108.53(10) . . ?
O4 S1 C1 105.64(11) . . ?
O3 S1 C1 108.87(9) . . ?
C6 S1 C1 104.96(9) . . ?
O1 N1 C5 108.74(15) . . ?
O1 N1 C2A 102.65(14) . . ?
C5 N1 C2A 112.33(16) . . ?
C1 O1 N1 109.97(13) . . ?
C3 O2 C4 121.03(19) . . ?
N1 C2A C12 109.24(18) . . ?
N1 C2A C3 113.53(19) . . ?
C12 C2A C3 109.33(19) . . ?
N1 C2A C2 104.56(15) . . ?
C12 C2A C2 110.65(19) . . ?
C3 C2A C2 109.45(17) . . ?
O1 C1 C2 107.60(14) . . ?
O1 C1 S1 111.18(13) . . ?
C2 C1 S1 110.48(14) . . ?
C1 C2 C2A 100.15(15) . . ?
O5 C3 O2 119.8(2) . . ?
O5 C3 C2A 119.9(3) . . ?
O2 C3 C2A 120.2(2) . . ?
O2 C4 C5 113.3(2) . . ?
N1 C5 C4 105.8(2) . . ?
N1 C5 C13 109.26(18) . . ?
C4 C5 C13 110.4(2) . . ?
C7 C6 C11 121.3(2) . . ?
C7 C6 S1 118.92(17) . . ?
C11 C6 S1 119.82(15) . . ?
C8 C7 C6 118.9(2) . . ?
C9 C8 C7 120.4(2) . . ?
C10 C9 C8 120.5(2) . . ?
C9 C10 C11 120.4(2) . . ?
C10 C11 C6 118.5(2) . . ?
C15 C14 C16 121.4(4) . 3_655 ?
C14 C15 C16 121.1(3) . . ?
C15 C16 C14 117.5(4) . 3_655 ?

loop_
_geom_bond_atom_site_label_1
_geom_bond_atom_site_label_2
_geom_bond_distance
_geom_bond_site_symmetry_2
_geom_bond_publ_flag
S1 O4 1.4331(18) . ?
S1 O3 1.4440(17) . ?
S1 C6 1.7512(19) . ?
S1 C1 1.8074(19) . ?
N1 O1 1.4639(19) . ?
N1 C5 1.469(3) . ?
N1 C2A 1.474(3) . ?
O1 C1 1.422(2) . ?
O2 C3 1.338(4) . ?
O2 C4 1.425(4) . ?
O5 C3 1.194(4) . ?
C2A C12 1.519(3) . ?
C2A C3 1.528(3) . ?
C2A C2 1.538(3) . ?
C1 C2 1.521(3) . ?
C4 C5 1.505(3) . ?
C5 C13 1.520(4) . ?
C6 C7 1.383(3) . ?
C6 C11 1.383(3) . ?
C7 C8 1.372(3) . ?
C8 C9 1.371(4) . ?
C9 C10 1.369(4) . ?
C10 C11 1.382(3) . ?
C14 C15 1.332(6) . ?
C14 C16 1.395(5) 3_655 ?
C15 C16 1.371(6) . ?
C16 C14 1.395(5) 3_655 ?
